data_7009706
loop_
_publ_author_name
'Yang, Shi-Ping'
'Chen, Xiao-Ming'
'Ji, Liang-Nian'

_publ_section_title
;
 Influence of the counter ions and ligands on structures of silver(I)
 helicates with di-Schiff bases containing imidazole groups
;
_journal_issue 14
_journal_name_full 'Journal of the Chemical Society, Dalton Transactions'
_journal_page_first 2337
_journal_paper_doi 10.1039/b002837l
_journal_year 2000
_chemical_formula_sum 'C29 H36 Ag3 F9 N12 O9 S3'
_chemical_formula_weight 1287.49
_chemical_name_systematic
; 
 ? 
;
_space_group_IT_number 15
_symmetry_cell_setting monoclinic
_symmetry_space_group_name_Hall '-C 2yc'
_symmetry_space_group_name_H-M 'C 1 2/c 1'
_atom_sites_solution_hydrogens geom
_atom_sites_solution_primary direct
_atom_sites_solution_secondary difmap
_audit_creation_method SHELXL-97
_cell_angle_alpha 90.00
_cell_angle_beta 116.300(10)
_cell_angle_gamma 90.00
_cell_formula_units_Z 4
_cell_length_a 24.535(6)
_cell_length_b 14.760(4)
_cell_length_c 13.575(2)
_cell_measurement_reflns_used 25
_cell_measurement_temperature 293(2)
_cell_measurement_theta_max 15
_cell_measurement_theta_min 7
_cell_volume 4407.1(18)
_computing_cell_refinement 'SHELXTL-Plus (Sheldrick, 1990)'
_computing_data_collection 'SHELXTL-Plus (Sheldrick, 1990)'
_computing_data_reduction 'SHELXL-Plus (Sheldrick, 1990)'
_computing_molecular_graphics 'SHELXTL Version 5 (Sheldrick, 1997)'
_computing_publication_material 'SHELXL-97 (Sheldrick, 1997)'
_computing_structure_refinement 'SHELXL-97 (Sheldrick, 1997)'
_computing_structure_solution 'SHELXS-97 (Sheldrick, 1990)'
_diffrn_ambient_temperature 293(2)
_diffrn_measured_fraction_theta_full 0.480
_diffrn_measured_fraction_theta_max 0.480
_diffrn_measurement_device_type 'Siemens R3m'
_diffrn_radiation_monochromator graphite
_diffrn_radiation_source 'fine-focus sealed tube'
_diffrn_radiation_type MoK\a
_diffrn_radiation_wavelength 0.71073
_diffrn_reflns_av_R_equivalents 0.0208
_diffrn_reflns_av_sigmaI/netI 0.0427
_diffrn_reflns_limit_h_max 30
_diffrn_reflns_limit_h_min 0
_diffrn_reflns_limit_k_max 18
_diffrn_reflns_limit_k_min 0
_diffrn_reflns_limit_l_max 14
_diffrn_reflns_limit_l_min -16
_diffrn_reflns_number 4460
_diffrn_reflns_theta_full 26.01
_diffrn_reflns_theta_max 26.01
_diffrn_reflns_theta_min 2.05
_diffrn_standards_decay_% 0
_diffrn_standards_interval_count 118
_diffrn_standards_number 2
_exptl_absorpt_coefficient_mu 1.563
_exptl_absorpt_correction_T_max 0.858
_exptl_absorpt_correction_T_min 0.724
_exptl_absorpt_correction_type empirical
_exptl_crystal_colour colourless
_exptl_crystal_density_diffrn 1.940
_exptl_crystal_density_meas ?
_exptl_crystal_density_method .
_exptl_crystal_description block
_exptl_crystal_F_000 2544
_exptl_crystal_size_max 0.60
_exptl_crystal_size_mid 0.40
_exptl_crystal_size_min 0.20
_refine_diff_density_max 0.717
_refine_diff_density_min -0.466
_refine_diff_density_rms 0.091
_refine_ls_extinction_method none
_refine_ls_goodness_of_fit_ref 1.015
_refine_ls_hydrogen_treatment mixed
_refine_ls_matrix_type full
_refine_ls_number_parameters 306
_refine_ls_number_reflns 4344
_refine_ls_number_restraints 55
_refine_ls_restrained_S_all 1.019
_refine_ls_R_factor_all 0.0897
_refine_ls_R_factor_gt 0.0525
_refine_ls_shift/su_max 0.029
_refine_ls_shift/su_mean 0.002
_refine_ls_structure_factor_coef Fsqd
_refine_ls_weighting_details 'w=1/[\s^2^(Fo^2^)+(0.0572P)^2^+19.1106P] where P=(Fo^2^+2Fc^2^)/3'
_refine_ls_weighting_scheme calc
_refine_ls_wR_factor_gt 0.1179
_refine_ls_wR_factor_ref 0.1358
_reflns_number_gt 2887
_reflns_number_total 4344
_reflns_threshold_expression >2sigma(I)
_cod_data_source_file b002837l.txt
_cod_data_source_block complex_4
_cod_depositor_comments
;
The following automatic conversions were performed:

'_symmetry_cell_setting' tag value 'MONOCINIC' was replaced with
'monoclinic' value as specified in the replacement file
'/home/robertas/cod-tools/perl-scripts/inputs/replacement_values.lst'.

Automatic conversion script
Id: cif_fix_values 3143 2015-03-26 13:38:13Z robertas 

The following automatic conversions were performed:

'_refine_ls_weighting_scheme' value 'calc
w=1/[\s^2^(Fo^2^)+(0.0572P)^2^+19.1106P] where P=(Fo^2^+2Fc^2^)/3'
was changed to 'calc'. New tag '_refine_ls_weighting_details' was
created. The value of the new tag was set to
'w=1/[\s^2^(Fo^2^)+(0.0572P)^2^+19.1106P] where P=(Fo^2^+2Fc^2^)/3'.

Automatic conversion script
Id: cif_fix_values 3143 2015-03-26 13:38:13Z robertas 
;
_cod_original_cell_volume 4407.1(17)
_cod_original_sg_symbol_H-M 'C 2/c'
_cod_database_code 7009706

loop_
_symmetry_equiv_pos_as_xyz
'x, y, z'
'-x, y, -z+1/2'
'x+1/2, y+1/2, z'
'-x+1/2, y+1/2, -z+1/2'
'-x, -y, -z'
'x, -y, z-1/2'
'-x+1/2, -y+1/2, -z'
'x+1/2, -y+1/2, z-1/2'

loop_
_atom_site_label
_atom_site_type_symbol
_atom_site_fract_x
_atom_site_fract_y
_atom_site_fract_z
_atom_site_U_iso_or_equiv
_atom_site_adp_type
_atom_site_occupancy
_atom_site_calc_flag
_atom_site_refinement_flags
_atom_site_disorder_assembly
_atom_site_disorder_group
Ag1 Ag 0.0000 0.29106(5) 0.2500 0.05747(18) Uani 1 d S . .
Ag2 Ag -0.07368(2) 0.38055(3) 0.05042(4) 0.06284(15) Uani 1 d . . .
N1 N -0.1267(2) 0.2608(3) -0.0060(4) 0.0583(13) Uani 1 d . . .
N2 N -0.1556(2) 0.1216(4) -0.0614(4) 0.0669(14) Uani 1 d . . .
N3 N -0.0023(2) 0.1854(4) 0.1113(5) 0.0678(15) Uani 1 d . . .
N4 N 0.0782(2) 0.3498(3) 0.2186(4) 0.0527(12) Uani 1 d . . .
N5 N 0.0606(2) 0.5905(4) 0.1787(4) 0.0628(14) Uani 1 d . . .
N6 N -0.0164(2) 0.4957(3) 0.1086(4) 0.0595(13) Uani 1 d . . .
C1 C -0.1893(3) 0.2563(5) -0.0560(6) 0.075(2) Uani 1 d . . .
H1A H -0.2162 0.3060 -0.0641 0.100 Uiso 1 d R . .
C2 C -0.2066(3) 0.1709(5) -0.0894(6) 0.084(2) Uani 1 d . . .
H2A H -0.2475 0.1488 -0.1270 0.100 Uiso 1 d R . .
C3 C -0.1543(4) 0.0243(5) -0.0849(7) 0.095(3) Uani 1 d . . .
H3A H -0.1129 0.0042 -0.0569 0.100 Uiso 1 d R . .
H3B H -0.1746 -0.0094 -0.0506 0.100 Uiso 1 d R . .
H3C H -0.1746 0.0150 -0.1629 0.100 Uiso 1 d R . .
C4 C -0.1079(3) 0.1775(4) -0.0101(4) 0.0532(14) Uani 1 d . . .
C5 C -0.0451(3) 0.1461(4) 0.0334(5) 0.0598(16) Uani 1 d . . .
H5A H -0.0361 0.0936 0.0016 0.100 Uiso 1 d R . .
C6 C 0.0591(3) 0.1464(5) 0.1478(8) 0.096(3) Uani 1 d . . .
H6A H 0.0564 0.0970 0.0998 0.100 Uiso 1 d R . .
H6B H 0.0717 0.1220 0.2202 0.100 Uiso 1 d R . .
C7 C 0.1045(4) 0.2072(6) 0.1540(8) 0.107(3) Uani 1 d . . .
H7A H 0.0891 0.2361 0.0835 0.100 Uiso 1 d R . .
H7B H 0.1394 0.1724 0.1624 0.100 Uiso 1 d R . .
C8 C 0.1262(3) 0.2821(5) 0.2385(5) 0.0666(17) Uani 1 d . . .
H8A H 0.1385 0.2553 0.3096 0.100 Uiso 1 d R . .
H8B H 0.1609 0.3118 0.2381 0.100 Uiso 1 d R . .
C9 C 0.0883(3) 0.4300(4) 0.1967(5) 0.0570(15) Uani 1 d . . .
H9A H 0.1276 0.4432 0.2013 0.100 Uiso 1 d R . .
C10 C 0.0445(3) 0.5019(4) 0.1645(4) 0.0560(15) Uani 1 d . . .
C11 C 0.1216(3) 0.6274(5) 0.2419(6) 0.077(2) Uani 1 d . . .
H11A H 0.1506 0.5788 0.2662 0.100 Uiso 1 d R . .
H11B H 0.1313 0.6682 0.1968 0.100 Uiso 1 d R . .
H11C H 0.1230 0.6595 0.3045 0.100 Uiso 1 d R . .
C12 C 0.0092(3) 0.6415(5) 0.1326(5) 0.0713(19) Uani 1 d . . .
H12A H 0.0072 0.7065 0.1308 0.100 Uiso 1 d R . .
C13 C -0.0383(3) 0.5826(4) 0.0897(5) 0.0632(17) Uani 1 d . . .
H13A H -0.0804 0.5992 0.0520 0.100 Uiso 1 d R . .
S1 S -0.22286(9) 0.50642(14) -0.07460(19) 0.0867(6) Uani 1 d . . .
O1 O -0.2785(3) 0.4564(4) -0.1121(6) 0.114(2) Uani 1 d U . .
O2 O -0.1811(3) 0.4840(4) 0.0322(7) 0.164(4) Uani 1 d U . .
O3 O -0.2026(4) 0.5106(5) -0.1550(8) 0.178(3) Uani 1 d U . .
C14 C -0.2441(4) 0.6205(6) -0.0637(9) 0.103(3) Uani 1 d U . .
F1 F -0.2641(3) 0.6298(4) 0.0084(6) 0.160(2) Uani 1 d U . .
F2 F -0.2868(3) 0.6515(4) -0.1555(6) 0.171(3) Uani 1 d U . .
F3 F -0.1955(3) 0.6745(4) -0.0340(6) 0.148(2) Uani 1 d U . .
S2 S -0.02363(18) 0.9027(2) 0.2303(4) 0.0904(16) Uani 0.50 d PD . 1
O4 O -0.0486(7) 0.8183(5) 0.1800(10) 0.168(5) Uani 0.50 d PD . 1
O5 O -0.0319(7) 0.9193(10) 0.3270(9) 0.193(6) Uani 0.50 d PD . 1
O6 O -0.0359(8) 0.9776(6) 0.1605(9) 0.172(6) Uani 0.50 d PD . 1
C15 C 0.0565(5) 0.8892(7) 0.2885(9) 0.0904(16) Uani 0.50 d PD A 2
F4 F 0.0780(7) 0.8274(7) 0.3676(10) 0.168(5) Uani 0.50 d PD A 2
F5 F 0.0742(7) 0.8670(11) 0.2129(10) 0.193(6) Uani 0.50 d PD A 2
F6 F 0.0852(6) 0.9666(6) 0.3325(10) 0.172(6) Uani 0.50 d PD A 2

loop_
_atom_site_aniso_label
_atom_site_aniso_U_11
_atom_site_aniso_U_22
_atom_site_aniso_U_33
_atom_site_aniso_U_23
_atom_site_aniso_U_13
_atom_site_aniso_U_12
Ag1 0.0571(4) 0.0685(4) 0.0533(3) 0.000 0.0304(3) 0.000
Ag2 0.0674(3) 0.0631(3) 0.0557(3) 0.0016(2) 0.0251(2) -0.0018(2)
N1 0.052(3) 0.056(3) 0.064(3) -0.001(2) 0.022(2) 0.008(2)
N2 0.058(3) 0.064(3) 0.072(3) -0.005(3) 0.022(3) 0.005(3)
N3 0.050(3) 0.061(3) 0.086(4) -0.015(3) 0.024(3) 0.003(3)
N4 0.048(3) 0.057(3) 0.058(3) 0.001(2) 0.027(2) -0.005(2)
N5 0.075(3) 0.068(3) 0.050(3) -0.004(2) 0.032(2) -0.007(3)
N6 0.067(3) 0.064(3) 0.053(3) 0.000(2) 0.031(2) 0.002(3)
C1 0.055(4) 0.073(5) 0.089(5) 0.003(4) 0.026(4) 0.013(3)
C2 0.049(4) 0.076(5) 0.102(6) -0.003(4) 0.010(4) 0.007(4)
C3 0.079(5) 0.063(4) 0.123(6) -0.026(4) 0.026(5) -0.007(4)
C4 0.050(3) 0.057(4) 0.051(3) -0.003(3) 0.022(3) 0.003(3)
C5 0.059(4) 0.060(4) 0.061(3) -0.005(3) 0.028(3) 0.006(3)
C6 0.057(4) 0.079(5) 0.145(7) -0.016(5) 0.040(5) 0.010(4)
C7 0.068(5) 0.086(6) 0.158(8) -0.022(6) 0.040(5) 0.018(4)
C8 0.048(3) 0.075(4) 0.077(4) 0.003(3) 0.028(3) 0.003(3)
C9 0.051(3) 0.067(4) 0.059(3) 0.004(3) 0.031(3) -0.004(3)
C10 0.070(4) 0.058(4) 0.050(3) 0.000(3) 0.036(3) -0.007(3)
C11 0.088(5) 0.076(5) 0.071(4) -0.004(4) 0.038(4) -0.018(4)
C12 0.102(5) 0.062(4) 0.061(4) -0.004(3) 0.046(4) 0.005(4)
C13 0.075(4) 0.062(4) 0.062(4) 0.001(3) 0.038(3) 0.010(3)
S1 0.0725(11) 0.0801(13) 0.1135(15) -0.0084(11) 0.0468(11) 0.0165(10)
O1 0.088(4) 0.095(4) 0.152(5) -0.003(4) 0.047(4) -0.018(3)
O2 0.141(6) 0.084(4) 0.166(6) -0.007(4) -0.022(5) 0.044(4)
O3 0.220(6) 0.147(6) 0.286(7) -0.060(5) 0.219(5) -0.035(5)
C14 0.096(6) 0.087(6) 0.123(7) 0.012(5) 0.046(6) 0.021(5)
F1 0.207(5) 0.125(5) 0.210(6) -0.013(4) 0.149(5) 0.039(4)
F2 0.168(6) 0.124(5) 0.153(5) 0.035(4) 0.010(5) 0.048(4)
F3 0.135(5) 0.091(4) 0.209(6) -0.013(4) 0.069(5) -0.019(4)
S2 0.115(4) 0.0602(18) 0.099(3) 0.020(2) 0.050(3) 0.0157(18)
O4 0.143(11) 0.119(6) 0.167(11) 0.036(7) 0.000(9) -0.002(7)
O5 0.206(12) 0.265(16) 0.153(8) 0.015(9) 0.121(9) 0.048(10)
O6 0.169(12) 0.111(6) 0.163(8) 0.042(7) 0.008(10) -0.025(6)
C15 0.115(4) 0.0602(18) 0.099(3) 0.020(2) 0.050(3) 0.0157(18)
F4 0.143(11) 0.119(6) 0.167(11) 0.036(7) 0.000(9) -0.002(7)
F5 0.206(12) 0.265(16) 0.153(8) 0.015(9) 0.121(9) 0.048(10)
F6 0.169(12) 0.111(6) 0.163(8) 0.042(7) 0.008(10) -0.025(6)

loop_
_atom_type_symbol
_atom_type_description
_atom_type_scat_dispersion_real
_atom_type_scat_dispersion_imag
_atom_type_scat_source
C C 0.0033 0.0016 'International Tables Vol C Tables 4.2.6.8 and 6.1.1.4'
H H 0.0000 0.0000 'International Tables Vol C Tables 4.2.6.8 and 6.1.1.4'
N N 0.0061 0.0033 'International Tables Vol C Tables 4.2.6.8 and 6.1.1.4'
O O 0.0106 0.0060 'International Tables Vol C Tables 4.2.6.8 and 6.1.1.4'
F F 0.0171 0.0103 'International Tables Vol C Tables 4.2.6.8 and 6.1.1.4'
S S 0.1246 0.1234 'International Tables Vol C Tables 4.2.6.8 and 6.1.1.4'
Ag Ag -0.8971 1.1015 'International Tables Vol C Tables 4.2.6.8 and 6.1.1.4'

loop_
_geom_angle_atom_site_label_1
_geom_angle_atom_site_label_2
_geom_angle_atom_site_label_3
_geom_angle
_geom_angle_site_symmetry_1
_geom_angle_site_symmetry_3
_geom_angle_publ_flag
N4 Ag1 N4 136.0(2) 2 . yes
N4 Ag1 N3 130.44(16) 2 . yes
N4 Ag1 N3 80.41(17) . . yes
N4 Ag1 N3 80.41(17) 2 2 yes
N4 Ag1 N3 130.44(16) . 2 yes
N3 Ag1 N3 100.0(3) . 2 yes
N4 Ag1 Ag2 76.78(11) 2 . yes
N4 Ag1 Ag2 83.04(12) . . yes
N3 Ag1 Ag2 76.81(13) . . yes
N3 Ag1 Ag2 145.90(12) 2 . yes
N4 Ag1 Ag2 83.04(12) 2 2 yes
N4 Ag1 Ag2 76.78(12) . 2 yes
N3 Ag1 Ag2 145.90(12) . 2 yes
N3 Ag1 Ag2 76.81(13) 2 2 yes
Ag2 Ag1 Ag2 124.37(4) . 2 yes
N6 Ag2 N1 176.84(19) . . yes
N6 Ag2 Ag1 88.90(13) . . yes
N1 Ag2 Ag1 89.22(13) . . yes
C4 N1 C1 105.5(5) . . ?
C4 N1 Ag2 128.2(4) . . yes
C1 N1 Ag2 126.0(4) . . yes
C4 N2 C2 107.5(6) . . ?
C4 N2 C3 127.7(6) . . ?
C2 N2 C3 124.8(6) . . ?
C5 N3 C6 116.8(6) . . ?
C5 N3 Ag1 132.4(4) . . yes
C6 N3 Ag1 108.7(4) . . yes
C9 N4 C8 116.9(5) . . ?
C9 N4 Ag1 131.0(4) . . yes
C8 N4 Ag1 111.9(4) . . yes
C10 N5 C12 108.5(6) . . ?
C10 N5 C11 127.0(6) . . ?
C12 N5 C11 124.2(6) . . ?
C10 N6 C13 106.7(5) . . ?
C10 N6 Ag2 130.6(4) . . yes
C13 N6 Ag2 122.7(4) . . yes
C2 C1 N1 109.1(6) . . ?
C1 C2 N2 107.2(6) . . ?
N1 C4 N2 110.6(5) . . ?
N1 C4 C5 127.1(5) . . ?
N2 C4 C5 122.3(5) . . ?
N3 C5 C4 122.3(6) . . ?
C7 C6 N3 115.8(7) . . ?
C6 C7 C8 121.0(8) . . ?
N4 C8 C7 111.9(5) . . ?
N4 C9 C10 124.3(6) . . ?
N6 C10 N5 109.1(5) . . ?
N6 C10 C9 128.0(5) . . ?
N5 C10 C9 122.6(6) . . ?
N5 C12 C13 106.7(6) . . ?
C12 C13 N6 109.1(6) . . ?
O3 S1 O2 118.3(6) . . ?
O3 S1 O1 111.2(5) . . ?
O2 S1 O1 113.1(5) . . ?
O3 S1 C14 104.0(5) . . ?
O2 S1 C14 104.1(4) . . ?
O1 S1 C14 104.4(4) . . ?
F1 C14 F2 105.9(8) . . ?
F1 C14 F3 107.3(9) . . ?
F2 C14 F3 108.0(8) . . ?
F1 C14 S1 112.9(7) . . ?
F2 C14 S1 113.0(7) . . ?
F3 C14 S1 109.4(6) . . ?
O6 S2 O4 116.7(6) . . ?
O6 S2 O5 114.2(7) . . ?
O4 S2 O5 112.5(7) . . ?
O6 S2 C15 104.7(8) . . ?
O4 S2 C15 105.8(8) . . ?
O5 S2 C15 101.0(8) . . ?
F5 C15 F4 107.8(11) . . ?
F5 C15 F6 105.6(11) . . ?
F4 C15 F6 106.5(9) . . ?
F5 C15 S2 111.3(9) . . ?
F4 C15 S2 113.8(10) . . ?
F6 C15 S2 111.4(9) . . ?

loop_
_geom_bond_atom_site_label_1
_geom_bond_atom_site_label_2
_geom_bond_distance
_geom_bond_site_symmetry_2
_geom_bond_publ_flag
Ag1 N4 2.310(5) 2 yes
Ag1 N4 2.310(5) . yes
Ag1 N3 2.426(5) . yes
Ag1 N3 2.426(5) 2 yes
Ag1 Ag2 2.8307(7) . yes
Ag1 Ag2 2.8307(7) 2 yes
Ag2 N6 2.123(5) . yes
Ag2 N1 2.126(5) . yes
N1 C4 1.323(7) . ?
N1 C1 1.378(8) . ?
N2 C4 1.345(7) . ?
N2 C2 1.348(8) . ?
N2 C3 1.474(8) . ?
N3 C5 1.255(7) . ?
N3 C6 1.477(8) . ?
N4 C9 1.272(7) . ?
N4 C8 1.475(8) . ?
N5 C10 1.354(7) . ?
N5 C12 1.359(8) . ?
N5 C11 1.462(8) . ?
N6 C10 1.345(7) . ?
N6 C13 1.370(8) . ?
C1 C2 1.344(10) . ?
C4 C5 1.460(8) . ?
C6 C7 1.405(11) . ?
C7 C8 1.510(10) . ?
C9 C10 1.434(8) . ?
C12 C13 1.360(9) . ?
S1 O3 1.387(7) . ?
S1 O2 1.395(7) . ?
S1 O1 1.431(6) . ?
S1 C14 1.788(9) . ?
C14 F1 1.282(11) . ?
C14 F2 1.306(10) . ?
C14 F3 1.340(10) . ?
S2 S2 1.040(8) 2 ?
S2 O6 1.400(7) . ?
S2 O4 1.422(7) . ?
S2 O5 1.436(8) . ?
S2 C15 1.775(11) . ?
C15 F5 1.323(9) . ?
C15 F4 1.327(9) . ?
C15 F6 1.336(9) . ?
